data_1557704
loop_
_publ_author_name
'Yuan, Shengheng'
'Hua, Pei'
'Zhao, Chao'
'Zhou, Huihao'
'Xu, Jiake'
'Xu, Jun'
'Gu, Qiong'

_publ_section_title
;
 Jatrophane Diterpenoids from <i>Euphorbia esula</i> as Inhibitors of
 RANKL-Induced Osteoclastogenesis.
;
_journal_issue 4
_journal_name_full 'Journal of natural products'
_journal_page_first 1005
_journal_page_last 1017
_journal_paper_doi 10.1021/acs.jnatprod.9b00929
_journal_volume 83
_journal_year 2020
_chemical_absolute_configuration ad
_chemical_formula_moiety 'C40 H44 O13'
_chemical_formula_sum 'C40 H44 O13'
_chemical_formula_weight 732.75
_space_group_crystal_system orthorhombic
_space_group_IT_number 19
_space_group_name_Hall 'P 2ac 2ab'
_space_group_name_H-M_alt 'P 21 21 21'
_atom_sites_solution_hydrogens mixed
_atom_sites_solution_primary dual
_audit_creation_date 2019-04-02
_audit_creation_method
;
Olex2 1.2
(compiled 2018.05.29 svn.r3508 for OlexSys, GUI svn.r5506)
;
_cell_angle_alpha 90
_cell_angle_beta 90
_cell_angle_gamma 90
_cell_formula_units_Z 4
_cell_length_a 11.56320(10)
_cell_length_b 16.50340(10)
_cell_length_c 18.95250(10)
_cell_measurement_reflns_used 28675
_cell_measurement_temperature 100.00(10)
_cell_measurement_theta_max 76.6020
_cell_measurement_theta_min 3.5400
_cell_volume 3616.75(4)
_computing_cell_refinement 'CrysAlisPro 1.171.39.46 (Rigaku OD, 2018)'
_computing_data_collection 'CrysAlisPro 1.171.39.46 (Rigaku OD, 2018)'
_computing_data_reduction 'CrysAlisPro 1.171.39.46 (Rigaku OD, 2018)'
_computing_molecular_graphics 'Olex2 (Dolomanov et al., 2009)'
_computing_publication_material 'Olex2 (Dolomanov et al., 2009)'
_computing_structure_refinement 'ShelXL (Sheldrick, 2015)'
_computing_structure_solution 'ShelXT (Sheldrick, 2015)'
_diffrn_ambient_environment N~2~
_diffrn_ambient_temperature 100.00(10)
_diffrn_detector 'CCD plate'
_diffrn_detector_type HyPix
_diffrn_measured_fraction_theta_full 1.000
_diffrn_measured_fraction_theta_max 1.000
_diffrn_measurement_details
;
List of Runs (angles in degrees, time in seconds):

  # Type    Start    End  Width  t~exp~   \w     \q     \k     \f   Frames
--------------------------------------------------------------------------
  1  \w    -12.00  83.00   0.50    0.20    --   46.62-102.00  95.00  190
  2  \w   -173.00 -83.00   0.50    1.20    -- -100.00-102.00  95.00  180
  3  \w   -173.00 -83.00   0.50    1.20    -- -100.00-101.00-169.00  180
  4  \w     32.00 122.00   0.50    1.20    --  107.00 -32.00 -64.00  180
  5  \w     34.00 110.00   0.50    1.20    --  107.00-101.00-169.00  152
  6  \w   -119.00 -71.00   0.50    0.20    --  -46.62-125.00  60.00   96
  7  \w   -119.00 -71.00   0.50    0.20    --  -46.62-125.00   0.00   96
  8  \w   -119.00 -71.00   0.50    0.20    --  -46.62-125.00-120.00   96
  9  \w    -27.00  61.00   0.50    0.20    --   46.62 -38.00-150.00  176
 10  \w   -114.00 -27.00   0.50    1.20    -- -100.00  45.00 -30.00  174
 11  \w     93.00 178.00   0.50    1.20    --  107.00  45.00 -90.00  170
 12  \w     34.00 125.00   0.50    1.20    --  107.00 -61.00 -90.00  182
 13  \w     34.00 109.00   0.50    1.20    --  107.00 -94.00  30.00  150
 14  \w     92.00 178.00   0.50    1.20    --  107.00  30.00  60.00  172
 15  \w     34.00 131.00   0.50    1.20    --  107.00 -77.00-180.00  194
 16  \w     34.00 109.00   0.50    1.20    --  107.00 -94.00 120.00  150
 17  \w     34.00 131.00   0.50    1.20    --  107.00 -77.00 -90.00  194
 18  \w   -119.00 -85.00   0.50    0.20    --  -46.62 -77.00-150.00   68
;
_diffrn_measurement_device 'four-circle diffractometer'
_diffrn_measurement_device_type 'XtaLAB Synergy R, DW system, HyPix'
_diffrn_measurement_method '\w scans'
_diffrn_orient_matrix_type 'CrysAlisPro convention (1999,Acta A55,543-557)'
_diffrn_orient_matrix_UB_11 0.0584310000
_diffrn_orient_matrix_UB_12 0.0372541000
_diffrn_orient_matrix_UB_13 -0.0654769000
_diffrn_orient_matrix_UB_21 0.1130512000
_diffrn_orient_matrix_UB_22 0.0105050000
_diffrn_orient_matrix_UB_23 0.0420582000
_diffrn_orient_matrix_UB_31 0.0393744000
_diffrn_orient_matrix_UB_32 -0.0849732000
_diffrn_orient_matrix_UB_33 -0.0234416000
_diffrn_radiation_monochromator mirror
_diffrn_radiation_probe x-ray
_diffrn_radiation_type CuK\a
_diffrn_radiation_wavelength 1.54184
_diffrn_reflns_av_R_equivalents 0.0440
_diffrn_reflns_av_unetI/netI 0.0298
_diffrn_reflns_Laue_measured_fraction_full 1.000
_diffrn_reflns_Laue_measured_fraction_max 1.000
_diffrn_reflns_limit_h_max 14
_diffrn_reflns_limit_h_min -14
_diffrn_reflns_limit_k_max 17
_diffrn_reflns_limit_k_min -20
_diffrn_reflns_limit_l_max 21
_diffrn_reflns_limit_l_min -23
_diffrn_reflns_number 36090
_diffrn_reflns_point_group_measured_fraction_full 1.000
_diffrn_reflns_point_group_measured_fraction_max 1.000
_diffrn_reflns_theta_full 67.684
_diffrn_reflns_theta_max 72.122
_diffrn_reflns_theta_min 3.551
_diffrn_source 'Rotating-anode X-ray tube'
_diffrn_source_type 'Rigaku (Cu) X-ray Source'
_exptl_absorpt_coefficient_mu 0.838
_exptl_absorpt_correction_T_max 1.00000
_exptl_absorpt_correction_T_min 0.61885
_exptl_absorpt_correction_type multi-scan
_exptl_absorpt_process_details
;
CrysAlisPro 1.171.39.46 (Rigaku Oxford Diffraction, 2018)
Empirical absorption correction using spherical harmonics,
 implemented in SCALE3 ABSPACK scaling algorithm.
;
_exptl_crystal_colour colourless
_exptl_crystal_colour_primary colourless
_exptl_crystal_density_diffrn 1.346
_exptl_crystal_description block
_exptl_crystal_F_000 1552
_exptl_crystal_size_max 0.3
_exptl_crystal_size_mid 0.2
_exptl_crystal_size_min 0.1
_refine_diff_density_max 0.152
_refine_diff_density_min -0.185
_refine_diff_density_rms 0.038
_refine_ls_abs_structure_details
;
 Flack x determined using 2959 quotients [(I+)-(I-)]/[(I+)+(I-)]
 (Parsons, Flack and Wagner, Acta Cryst. B69 (2013) 249-259).
;
_refine_ls_abs_structure_Flack 0.06(5)
_refine_ls_extinction_method none
_refine_ls_goodness_of_fit_ref 1.040
_refine_ls_hydrogen_treatment mixed
_refine_ls_matrix_type full
_refine_ls_number_parameters 502
_refine_ls_number_reflns 7114
_refine_ls_number_restraints 0
_refine_ls_restrained_S_all 1.040
_refine_ls_R_factor_all 0.0307
_refine_ls_R_factor_gt 0.0296
_refine_ls_shift/su_max 0.001
_refine_ls_shift/su_mean 0.000
_refine_ls_structure_factor_coef Fsqd
_refine_ls_weighting_details 'w=1/[\s^2^(Fo^2^)+(0.0418P)^2^+0.7133P] where P=(Fo^2^+2Fc^2^)/3'
_refine_ls_weighting_scheme calc
_refine_ls_wR_factor_gt 0.0751
_refine_ls_wR_factor_ref 0.0761
_reflns_Friedel_coverage 0.790
_reflns_Friedel_fraction_full 1.000
_reflns_Friedel_fraction_max 0.999
_reflns_number_gt 6895
_reflns_number_total 7114
_reflns_threshold_expression 'I > 2\s(I)'
_cod_data_source_file np9b00929_si_004.cif
_cod_data_source_block yuanshh_190401
_cod_depositor_comments 'Adding full bibliography for 1557703--1557705.cif.'
_cod_database_code 1557704
_shelx_shelxl_version_number 2016/6
_shelx_space_group_comment
;
The symmetry employed for this shelxl refinement is uniquely defined
by the following loop, which should always be used as a source of
symmetry information in preference to the above space-group names.
They are only intended as comments.
;
_shelx_estimated_absorpt_t_max 0.921
_shelx_estimated_absorpt_t_min 0.787
_reflns_odcompleteness_completeness 100.00
_reflns_odcompleteness_iscentric 1
_reflns_odcompleteness_theta 71.98
_olex2_refinement_description
;
1. Fixed Uiso
 At 1.2 times of:
  All C(H) groups, All C(H,H) groups
 At 1.5 times of:
  All C(H,H,H) groups, All O(H) groups
2.a Ternary CH refined with riding coordinates:
 C10(H10), C5(H5), C3(H3), C15(H15)
2.b Secondary CH2 refined with riding coordinates:
 C7(H7A,H7B)
2.c Aromatic/amide H refined with riding coordinates:
 C11(H11), C53(H53), C43(H43), C12(H12), C47(H47), C44(H44), C49(H49),
 C45(H45), C46(H46), C52(H52), C51(H51), C50(H50)
2.d Idealised Me refined as rotating group:
 C41(H41A,H41B,H41C), C37(H37A,H37B,H37C), C38(H38A,H38B,H38C), C39(H39A,H39B,
 H39C), C25(H25A,H25B,H25C), C33(H33A,H33B,H33C), C29(H29A,H29B,H29C)
2.e Idealised tetrahedral OH refined as rotating group:
 O34(H34)
;
_olex2_submission_special_instructions 'No special instructions were received'
_oxdiff_exptl_absorpt_empirical_details
;
Empirical correction (ABSPACK) includes:
- Absorption correction using spherical harmonics
- Frame scaling
;
_oxdiff_exptl_absorpt_empirical_full_max 2.447
_oxdiff_exptl_absorpt_empirical_full_min 0.524

loop_
_space_group_symop_operation_xyz
'x, y, z'
'-x+1/2, -y, z+1/2'
'-x, y+1/2, -z+1/2'
'x+1/2, -y+1/2, -z'

loop_
_atom_site_label
_atom_site_type_symbol
_atom_site_fract_x
_atom_site_fract_y
_atom_site_fract_z
_atom_site_U_iso_or_equiv
_atom_site_adp_type
_atom_site_occupancy
_atom_site_site_symmetry_order
_atom_site_calc_flag
_atom_site_refinement_flags_posn
_atom_site_refinement_flags_adp
_atom_site_refinement_flags_occupancy
_atom_site_disorder_assembly
_atom_site_disorder_group
O19 O 0.48404(11) 0.43924(7) 0.60281(7) 0.0165(3) Uani 1 1 d . . . . .
O16 O 0.84421(11) 0.58438(8) 0.59347(7) 0.0181(3) Uani 1 1 d . . . . .
O30 O 0.34122(11) 0.58462(8) 0.62112(7) 0.0197(3) Uani 1 1 d . . . . .
O22 O 0.89252(12) 0.42543(8) 0.62604(7) 0.0195(3) Uani 1 1 d . . . . .
O26 O 0.35999(11) 0.45941(8) 0.73085(7) 0.0194(3) Uani 1 1 d . . . . .
O21 O 0.51301(12) 0.31745(8) 0.65366(7) 0.0220(3) Uani 1 1 d . . . . .
O34 O 0.51953(12) 0.70367(8) 0.73619(7) 0.0220(3) Uani 1 1 d . . . . .
H34 H 0.506078 0.741113 0.763424 0.033 Uiso 1 1 calc GR . . . .
O18 O 0.87402(13) 0.67872(8) 0.67777(8) 0.0259(3) Uani 1 1 d . . . . .
O36 O 1.03943(12) 0.51661(9) 0.69957(7) 0.0248(3) Uani 1 1 d . . . . .
O28 O 0.27414(13) 0.46290(9) 0.83756(8) 0.0286(3) Uani 1 1 d . . . . .
O32 O 0.41594(14) 0.58759(9) 0.51137(8) 0.0285(3) Uani 1 1 d . . . . .
O24 O 0.92833(14) 0.33116(9) 0.70853(8) 0.0310(3) Uani 1 1 d . . . . .
O35 O 0.52147(13) 0.41896(8) 0.82287(7) 0.0248(3) Uani 1 1 d . . . . .
C27 C 0.28629(17) 0.43089(12) 0.78107(10) 0.0230(4) Uani 1 1 d . . . . .
C2 C 0.66976(15) 0.50500(10) 0.60213(10) 0.0160(3) Uani 1 1 d . . . . .
C17 C 0.89175(16) 0.65387(11) 0.61886(10) 0.0184(4) Uani 1 1 d . . . . .
C20 C 0.46472(16) 0.35975(11) 0.61061(10) 0.0172(4) Uani 1 1 d . . . . .
C10 C 0.58878(16) 0.55098(11) 0.85267(10) 0.0190(4) Uani 1 1 d . . . . .
H10 H 0.580808 0.605084 0.831923 0.023 Uiso 1 1 calc R . . . .
C4 C 0.51399(16) 0.54628(11) 0.68933(9) 0.0162(3) Uani 1 1 d . . . . .
C5 C 0.44744(16) 0.61378(11) 0.65134(10) 0.0171(4) Uani 1 1 d . . . . .
H5 H 0.495423 0.642790 0.617004 0.021 Uiso 1 1 calc R . . . .
C42 C 0.96937(16) 0.69315(11) 0.56654(10) 0.0191(4) Uani 1 1 d . . . . .
C31 C 0.33516(18) 0.57587(11) 0.55044(10) 0.0213(4) Uani 1 1 d . . . . .
C48 C 0.37863(16) 0.32948(11) 0.55822(10) 0.0191(4) Uani 1 1 d . . . . .
C11 C 0.71233(17) 0.52282(12) 0.84587(10) 0.0192(4) Uani 1 1 d . . . . .
H11 H 0.732142 0.473551 0.866387 0.023 Uiso 1 1 calc R . . . .
C40 C 0.66913(17) 0.49884(12) 0.53280(10) 0.0220(4) Uani 1 1 d . . . . .
C3 C 0.56916(15) 0.47687(11) 0.64817(9) 0.0156(3) Uani 1 1 d . . . . .
H3 H 0.597711 0.436343 0.681714 0.019 Uiso 1 1 calc R . . . .
C15 C 0.84419(16) 0.47568(11) 0.67998(9) 0.0179(4) Uani 1 1 d . . . . .
H15 H 0.794058 0.443025 0.710477 0.022 Uiso 1 1 calc R . . . .
C53 C 0.35300(17) 0.37295(12) 0.49734(10) 0.0214(4) Uani 1 1 d . . . . .
H53 H 0.387625 0.422970 0.489323 0.026 Uiso 1 1 calc R . . . .
C43 C 1.05034(17) 0.74853(12) 0.59219(11) 0.0236(4) Uani 1 1 d . . . . .
H43 H 1.050963 0.762459 0.639737 0.028 Uiso 1 1 calc R . . . .
C1 C 0.77150(15) 0.54061(11) 0.64227(9) 0.0162(3) Uani 1 1 d . . . . .
C14 C 0.94304(16) 0.51263(11) 0.72435(10) 0.0193(4) Uani 1 1 d . . . . .
C8 C 0.43575(16) 0.52367(11) 0.75301(9) 0.0173(4) Uani 1 1 d . . . . .
C12 C 0.79466(17) 0.56373(12) 0.81254(10) 0.0195(4) Uani 1 1 d . . . . .
H12 H 0.774519 0.614026 0.794139 0.023 Uiso 1 1 calc R . . . .
C23 C 0.94064(17) 0.35528(12) 0.64953(11) 0.0210(4) Uani 1 1 d . . . . .
C9 C 0.51400(16) 0.49088(11) 0.81187(9) 0.0183(4) Uani 1 1 d . . . . .
C47 C 0.96615(17) 0.67428(11) 0.49497(10) 0.0208(4) Uani 1 1 d . . . . .
H47 H 0.910778 0.638455 0.477840 0.025 Uiso 1 1 calc R . . . .
C6 C 0.41254(16) 0.66735(11) 0.71425(10) 0.0195(4) Uani 1 1 d . . . . .
C13 C 0.91838(17) 0.53622(12) 0.80165(10) 0.0220(4) Uani 1 1 d . . . . .
C7 C 0.37051(16) 0.60395(11) 0.76854(10) 0.0199(4) Uani 1 1 d . . . . .
H7A H 0.287730 0.595878 0.764135 0.024 Uiso 1 1 calc R . . . .
H7B H 0.387066 0.622250 0.816115 0.024 Uiso 1 1 calc R . . . .
C44 C 1.12988(19) 0.78261(13) 0.54610(12) 0.0280(4) Uani 1 1 d . . . . .
H44 H 1.184550 0.819149 0.562926 0.034 Uiso 1 1 calc R . . . .
C49 C 0.32654(17) 0.25451(12) 0.57031(11) 0.0236(4) Uani 1 1 d . . . . .
H49 H 0.343946 0.225371 0.610950 0.028 Uiso 1 1 calc R . . . .
C41 C 0.54608(18) 0.55245(13) 0.92973(10) 0.0231(4) Uani 1 1 d . . . . .
H41A H 0.546704 0.498411 0.948472 0.035 Uiso 1 1 calc GR . . . .
H41B H 0.468784 0.573606 0.931311 0.035 Uiso 1 1 calc GR . . . .
H41C H 0.596165 0.586259 0.957398 0.035 Uiso 1 1 calc GR . . . .
C45 C 1.12827(18) 0.76259(13) 0.47556(12) 0.0275(4) Uani 1 1 d . . . . .
H45 H 1.182809 0.785070 0.445268 0.033 Uiso 1 1 calc R . . . .
C46 C 1.04592(18) 0.70909(12) 0.44911(11) 0.0243(4) Uani 1 1 d . . . . .
H46 H 1.044222 0.696734 0.401245 0.029 Uiso 1 1 calc R . . . .
C52 C 0.27544(19) 0.34136(14) 0.44850(11) 0.0277(4) Uani 1 1 d . . . . .
H52 H 0.258265 0.370266 0.407706 0.033 Uiso 1 1 calc R . . . .
C37 C 0.94752(18) 0.45886(14) 0.84361(11) 0.0269(4) Uani 1 1 d . . . . .
H37A H 0.901247 0.414707 0.826579 0.040 Uiso 1 1 calc GR . . . .
H37B H 0.931557 0.467633 0.892730 0.040 Uiso 1 1 calc GR . . . .
H37C H 1.027924 0.446067 0.837662 0.040 Uiso 1 1 calc GR . . . .
C51 C 0.22357(19) 0.26673(15) 0.46050(12) 0.0312(5) Uani 1 1 d . . . . .
H51 H 0.171970 0.245693 0.427624 0.037 Uiso 1 1 calc R . . . .
C38 C 0.32235(18) 0.73172(12) 0.69857(11) 0.0249(4) Uani 1 1 d . . . . .
H38A H 0.303144 0.759938 0.741287 0.037 Uiso 1 1 calc GR . . . .
H38B H 0.254174 0.706494 0.679776 0.037 Uiso 1 1 calc GR . . . .
H38C H 0.352690 0.769427 0.664737 0.037 Uiso 1 1 calc GR . . . .
C50 C 0.24852(18) 0.22344(13) 0.52144(13) 0.0294(5) Uani 1 1 d . . . . .
H50 H 0.213101 0.173719 0.529574 0.035 Uiso 1 1 calc R . . . .
C39 C 1.00061(19) 0.60465(14) 0.82316(11) 0.0298(5) Uani 1 1 d . . . . .
H39A H 1.079024 0.588198 0.814689 0.045 Uiso 1 1 calc GR . . . .
H39B H 0.990631 0.616433 0.872387 0.045 Uiso 1 1 calc GR . . . .
H39C H 0.983725 0.652215 0.795880 0.045 Uiso 1 1 calc GR . . . .
C25 C 1.01006(19) 0.31600(12) 0.59263(11) 0.0259(4) Uani 1 1 d . . . . .
H25A H 0.960177 0.301638 0.554122 0.039 Uiso 1 1 calc GR . . . .
H25B H 1.046427 0.268081 0.610858 0.039 Uiso 1 1 calc GR . . . .
H25C H 1.068246 0.353025 0.576311 0.039 Uiso 1 1 calc GR . . . .
C33 C 0.21665(19) 0.55016(14) 0.52908(12) 0.0283(4) Uani 1 1 d . . . . .
H33A H 0.197093 0.500509 0.552616 0.042 Uiso 1 1 calc GR . . . .
H33B H 0.214442 0.541970 0.478951 0.042 Uiso 1 1 calc GR . . . .
H33C H 0.162084 0.591452 0.541919 0.042 Uiso 1 1 calc GR . . . .
C29 C 0.2274(2) 0.35559(14) 0.75585(13) 0.0315(5) Uani 1 1 d . . . . .
H29A H 0.205614 0.362051 0.707297 0.047 Uiso 1 1 calc GR . . . .
H29B H 0.159528 0.345961 0.783815 0.047 Uiso 1 1 calc GR . . . .
H29C H 0.279178 0.310412 0.760264 0.047 Uiso 1 1 calc GR . . . .
H40A H 0.602(2) 0.4771(15) 0.5092(14) 0.025(6) Uiso 1 1 d . . . . .
H40B H 0.736(2) 0.5156(15) 0.5053(14) 0.026(6) Uiso 1 1 d . . . . .
H4 H 0.5803(19) 0.5755(13) 0.7109(12) 0.013(5) Uiso 1 1 d . . . . .
H1 H 0.7465(19) 0.5775(14) 0.6803(12) 0.015(5) Uiso 1 1 d . . . . .

loop_
_atom_site_aniso_label
_atom_site_aniso_U_11
_atom_site_aniso_U_22
_atom_site_aniso_U_33
_atom_site_aniso_U_23
_atom_site_aniso_U_13
_atom_site_aniso_U_12
O19 0.0194(6) 0.0136(5) 0.0163(6) -0.0003(5) -0.0019(5) -0.0020(5)
O16 0.0199(6) 0.0169(6) 0.0176(6) 0.0001(5) 0.0028(5) -0.0021(5)
O30 0.0184(6) 0.0228(6) 0.0180(6) -0.0007(5) -0.0026(5) 0.0000(5)
O22 0.0230(7) 0.0189(6) 0.0166(6) -0.0009(5) 0.0003(5) 0.0039(5)
O26 0.0191(6) 0.0215(6) 0.0174(6) 0.0005(5) 0.0019(5) -0.0042(5)
O21 0.0262(7) 0.0184(6) 0.0214(6) 0.0027(5) -0.0024(6) 0.0004(5)
O34 0.0217(7) 0.0208(6) 0.0235(7) -0.0076(5) 0.0004(6) -0.0010(5)
O18 0.0302(8) 0.0240(7) 0.0237(7) -0.0043(6) 0.0043(6) -0.0048(6)
O36 0.0183(7) 0.0349(7) 0.0213(7) -0.0024(6) 0.0019(5) -0.0002(6)
O28 0.0294(7) 0.0347(8) 0.0216(7) 0.0011(6) 0.0064(6) -0.0043(6)
O32 0.0338(8) 0.0342(8) 0.0176(7) -0.0005(6) 0.0009(6) -0.0018(6)
O24 0.0421(9) 0.0271(7) 0.0238(8) 0.0055(6) 0.0027(6) 0.0087(7)
O35 0.0298(7) 0.0216(7) 0.0230(7) 0.0028(5) -0.0028(6) -0.0004(6)
C27 0.0203(9) 0.0279(10) 0.0209(10) 0.0049(8) 0.0038(7) -0.0009(8)
C2 0.0163(8) 0.0143(8) 0.0175(8) 0.0006(6) 0.0008(7) 0.0023(7)
C17 0.0177(9) 0.0168(8) 0.0206(9) 0.0007(7) -0.0017(7) 0.0012(7)
C20 0.0191(9) 0.0153(8) 0.0171(8) -0.0004(7) 0.0030(7) -0.0002(7)
C10 0.0214(9) 0.0213(8) 0.0144(8) 0.0004(7) -0.0006(7) 0.0011(7)
C4 0.0166(8) 0.0180(8) 0.0139(8) 0.0000(7) 0.0017(7) -0.0016(7)
C5 0.0171(8) 0.0177(8) 0.0165(8) 0.0001(7) -0.0013(7) -0.0010(7)
C42 0.0177(9) 0.0154(8) 0.0243(9) 0.0027(7) -0.0004(7) 0.0023(7)
C31 0.0276(10) 0.0182(8) 0.0182(9) 0.0007(7) -0.0020(8) 0.0052(8)
C48 0.0195(9) 0.0190(8) 0.0186(9) -0.0057(7) 0.0018(7) -0.0003(7)
C11 0.0222(9) 0.0225(9) 0.0130(8) -0.0016(7) -0.0029(7) 0.0035(7)
C40 0.0203(9) 0.0280(10) 0.0178(9) -0.0009(7) 0.0006(8) -0.0017(8)
C3 0.0159(8) 0.0177(8) 0.0131(8) 0.0003(7) -0.0023(7) -0.0003(7)
C15 0.0195(9) 0.0196(8) 0.0147(8) -0.0016(7) 0.0017(7) 0.0004(7)
C53 0.0207(9) 0.0243(9) 0.0192(9) -0.0026(7) 0.0022(7) -0.0014(8)
C43 0.0251(9) 0.0212(9) 0.0244(10) 0.0003(8) -0.0010(8) -0.0002(8)
C1 0.0167(8) 0.0182(8) 0.0138(8) -0.0003(7) 0.0010(7) -0.0004(7)
C14 0.0208(9) 0.0195(8) 0.0175(9) 0.0009(7) -0.0015(7) 0.0018(7)
C8 0.0185(9) 0.0200(8) 0.0135(8) -0.0010(7) 0.0013(7) 0.0000(7)
C12 0.0226(9) 0.0239(9) 0.0122(8) -0.0031(7) -0.0013(7) 0.0026(7)
C23 0.0213(9) 0.0199(9) 0.0219(10) -0.0015(8) -0.0024(8) 0.0006(7)
C9 0.0194(9) 0.0216(9) 0.0139(8) 0.0009(7) 0.0035(7) -0.0001(7)
C47 0.0213(9) 0.0177(8) 0.0232(9) 0.0024(7) -0.0019(7) 0.0001(7)
C6 0.0196(9) 0.0200(8) 0.0190(9) -0.0015(7) -0.0001(7) 0.0003(7)
C13 0.0199(9) 0.0284(10) 0.0175(9) -0.0029(8) -0.0022(7) 0.0009(8)
C7 0.0199(9) 0.0225(9) 0.0172(9) -0.0017(7) 0.0007(7) 0.0021(7)
C44 0.0260(10) 0.0234(10) 0.0344(11) 0.0026(8) -0.0026(9) -0.0065(8)
C49 0.0230(9) 0.0190(9) 0.0289(10) -0.0030(7) 0.0039(8) -0.0006(8)
C41 0.0249(10) 0.0284(10) 0.0161(9) -0.0019(7) 0.0009(7) 0.0008(8)
C45 0.0255(10) 0.0260(10) 0.0310(11) 0.0085(8) 0.0038(8) -0.0020(8)
C46 0.0280(10) 0.0230(9) 0.0219(10) 0.0044(8) 0.0006(8) 0.0001(8)
C52 0.0247(10) 0.0384(11) 0.0201(10) -0.0058(8) -0.0010(8) 0.0004(9)
C37 0.0253(10) 0.0387(11) 0.0167(9) 0.0014(8) -0.0003(8) 0.0110(9)
C51 0.0241(10) 0.0391(12) 0.0304(11) -0.0151(9) -0.0010(9) -0.0051(9)
C38 0.0267(10) 0.0226(9) 0.0254(10) -0.0005(8) -0.0005(8) 0.0050(8)
C50 0.0233(10) 0.0240(10) 0.0409(13) -0.0100(9) 0.0039(9) -0.0055(8)
C39 0.0245(10) 0.0401(11) 0.0247(10) -0.0124(9) -0.0007(8) -0.0037(9)
C25 0.0282(10) 0.0237(9) 0.0258(10) -0.0041(8) -0.0005(8) 0.0070(8)
C33 0.0275(10) 0.0304(10) 0.0269(10) -0.0057(8) -0.0078(9) 0.0050(9)
C29 0.0273(11) 0.0301(11) 0.0371(12) 0.0015(9) 0.0056(9) -0.0071(9)

loop_
_atom_type_symbol
_atom_type_description
_atom_type_scat_dispersion_real
_atom_type_scat_dispersion_imag
_atom_type_scat_source
C C 0.0181 0.0091 'International Tables Vol C Tables 4.2.6.8 and 6.1.1.4'
H H 0.0000 0.0000 'International Tables Vol C Tables 4.2.6.8 and 6.1.1.4'
O O 0.0492 0.0322 'International Tables Vol C Tables 4.2.6.8 and 6.1.1.4'

loop_
_geom_angle_atom_site_label_1
_geom_angle_atom_site_label_2
_geom_angle_atom_site_label_3
_geom_angle
_geom_angle_site_symmetry_1
_geom_angle_site_symmetry_3
_geom_angle_publ_flag
C20 O19 C3 117.93(14) . . ?
C17 O16 C1 115.51(14) . . ?
C31 O30 C5 118.40(15) . . ?
C23 O22 C15 114.81(14) . . ?
C27 O26 C8 115.60(14) . . ?
C6 O34 H34 109.5 . . ?
O26 C27 C29 110.42(17) . . ?
O28 C27 O26 122.95(18) . . ?
O28 C27 C29 126.62(19) . . ?
C40 C2 C3 122.84(17) . . ?
C40 C2 C1 122.23(17) . . ?
C1 C2 C3 114.93(15) . . ?
O16 C17 C42 112.08(16) . . ?
O18 C17 O16 123.05(17) . . ?
O18 C17 C42 124.85(17) . . ?
O19 C20 C48 111.46(15) . . ?
O21 C20 O19 124.24(17) . . ?
O21 C20 C48 124.28(16) . . ?
C11 C10 H10 109.6 . . ?
C11 C10 C9 107.06(15) . . ?
C11 C10 C41 112.90(16) . . ?
C9 C10 H10 109.6 . . ?
C9 C10 C41 107.98(15) . . ?
C41 C10 H10 109.6 . . ?
C5 C4 C8 104.30(14) . . ?
C5 C4 H4 103.1(13) . . ?
C3 C4 C5 121.01(15) . . ?
C3 C4 C8 117.41(15) . . ?
C3 C4 H4 104.6(13) . . ?
C8 C4 H4 104.3(13) . . ?
O30 C5 C4 111.86(14) . . ?
O30 C5 H5 112.5 . . ?
O30 C5 C6 106.08(14) . . ?
C4 C5 H5 112.5 . . ?
C4 C5 C6 100.67(14) . . ?
C6 C5 H5 112.5 . . ?
C43 C42 C17 117.27(18) . . ?
C47 C42 C17 122.43(17) . . ?
C47 C42 C43 120.25(18) . . ?
O30 C31 C33 110.36(17) . . ?
O32 C31 O30 123.47(19) . . ?
O32 C31 C33 126.17(18) . . ?
C53 C48 C20 121.44(17) . . ?
C53 C48 C49 120.13(18) . . ?
C49 C48 C20 118.39(17) . . ?
C10 C11 H11 117.8 . . ?
C12 C11 C10 124.31(17) . . ?
C12 C11 H11 117.8 . . ?
C2 C40 H40A 119.6(15) . . ?
C2 C40 H40B 120.5(15) . . ?
H40A C40 H40B 120(2) . . ?
O19 C3 C2 108.01(14) . . ?
O19 C3 C4 109.98(14) . . ?
O19 C3 H3 108.8 . . ?
C2 C3 H3 108.8 . . ?
C4 C3 C2 112.50(14) . . ?
C4 C3 H3 108.8 . . ?
O22 C15 H15 109.5 . . ?
O22 C15 C1 106.58(14) . . ?
O22 C15 C14 109.21(15) . . ?
C1 C15 H15 109.5 . . ?
C1 C15 C14 112.48(15) . . ?
C14 C15 H15 109.5 . . ?
C48 C53 H53 120.1 . . ?
C52 C53 C48 119.77(19) . . ?
C52 C53 H53 120.1 . . ?
C42 C43 H43 120.3 . . ?
C44 C43 C42 119.39(19) . . ?
C44 C43 H43 120.3 . . ?
O16 C1 C2 108.89(14) . . ?
O16 C1 C15 109.15(14) . . ?
O16 C1 H1 109.3(13) . . ?
C2 C1 C15 112.73(15) . . ?
C2 C1 H1 112.2(13) . . ?
C15 C1 H1 104.4(13) . . ?
O36 C14 C15 119.43(17) . . ?
O36 C14 C13 121.65(17) . . ?
C13 C14 C15 118.68(16) . . ?
O26 C8 C4 107.76(14) . . ?
O26 C8 C9 108.14(14) . . ?
O26 C8 C7 112.86(15) . . ?
C9 C8 C4 107.82(14) . . ?
C9 C8 C7 116.70(15) . . ?
C7 C8 C4 103.02(14) . . ?
C11 C12 H12 116.9 . . ?
C11 C12 C13 126.14(18) . . ?
C13 C12 H12 116.9 . . ?
O22 C23 C25 110.69(17) . . ?
O24 C23 O22 122.76(18) . . ?
O24 C23 C25 126.53(18) . . ?
O35 C9 C10 120.70(17) . . ?
O35 C9 C8 120.92(17) . . ?
C10 C9 C8 118.24(15) . . ?
C42 C47 H47 120.0 . . ?
C46 C47 C42 119.90(18) . . ?
C46 C47 H47 120.0 . . ?
O34 C6 C5 103.78(14) . . ?
O34 C6 C7 111.14(15) . . ?
O34 C6 C38 110.88(15) . . ?
C5 C6 C7 102.09(15) . . ?
C38 C6 C5 115.51(16) . . ?
C38 C6 C7 112.83(16) . . ?
C12 C13 C14 112.31(16) . . ?
C12 C13 C37 112.61(17) . . ?
C12 C13 C39 109.21(16) . . ?
C37 C13 C14 103.92(15) . . ?
C39 C13 C14 108.91(16) . . ?
C39 C13 C37 109.74(17) . . ?
C8 C7 H7A 110.2 . . ?
C8 C7 H7B 110.2 . . ?
C6 C7 C8 107.37(15) . . ?
C6 C7 H7A 110.2 . . ?
C6 C7 H7B 110.2 . . ?
H7A C7 H7B 108.5 . . ?
C43 C44 H44 119.8 . . ?
C45 C44 C43 120.33(19) . . ?
C45 C44 H44 119.8 . . ?
C48 C49 H49 120.1 . . ?
C50 C49 C48 119.8(2) . . ?
C50 C49 H49 120.1 . . ?
C10 C41 H41A 109.5 . . ?
C10 C41 H41B 109.5 . . ?
C10 C41 H41C 109.5 . . ?
H41A C41 H41B 109.5 . . ?
H41A C41 H41C 109.5 . . ?
H41B C41 H41C 109.5 . . ?
C44 C45 H45 119.6 . . ?
C44 C45 C46 120.73(19) . . ?
C46 C45 H45 119.6 . . ?
C47 C46 C45 119.36(19) . . ?
C47 C46 H46 120.3 . . ?
C45 C46 H46 120.3 . . ?
C53 C52 H52 119.9 . . ?
C51 C52 C53 120.1(2) . . ?
C51 C52 H52 119.9 . . ?
C13 C37 H37A 109.5 . . ?
C13 C37 H37B 109.5 . . ?
C13 C37 H37C 109.5 . . ?
H37A C37 H37B 109.5 . . ?
H37A C37 H37C 109.5 . . ?
H37B C37 H37C 109.5 . . ?
C52 C51 H51 119.9 . . ?
C50 C51 C52 120.2(2) . . ?
C50 C51 H51 119.9 . . ?
C6 C38 H38A 109.5 . . ?
C6 C38 H38B 109.5 . . ?
C6 C38 H38C 109.5 . . ?
H38A C38 H38B 109.5 . . ?
H38A C38 H38C 109.5 . . ?
H38B C38 H38C 109.5 . . ?
C49 C50 H50 120.0 . . ?
C51 C50 C49 119.9(2) . . ?
C51 C50 H50 120.0 . . ?
C13 C39 H39A 109.5 . . ?
C13 C39 H39B 109.5 . . ?
C13 C39 H39C 109.5 . . ?
H39A C39 H39B 109.5 . . ?
H39A C39 H39C 109.5 . . ?
H39B C39 H39C 109.5 . . ?
C23 C25 H25A 109.5 . . ?
C23 C25 H25B 109.5 . . ?
C23 C25 H25C 109.5 . . ?
H25A C25 H25B 109.5 . . ?
H25A C25 H25C 109.5 . . ?
H25B C25 H25C 109.5 . . ?
C31 C33 H33A 109.5 . . ?
C31 C33 H33B 109.5 . . ?
C31 C33 H33C 109.5 . . ?
H33A C33 H33B 109.5 . . ?
H33A C33 H33C 109.5 . . ?
H33B C33 H33C 109.5 . . ?
C27 C29 H29A 109.5 . . ?
C27 C29 H29B 109.5 . . ?
C27 C29 H29C 109.5 . . ?
H29A C29 H29B 109.5 . . ?
H29A C29 H29C 109.5 . . ?
H29B C29 H29C 109.5 . . ?

loop_
_geom_bond_atom_site_label_1
_geom_bond_atom_site_label_2
_geom_bond_distance
_geom_bond_site_symmetry_2
_geom_bond_publ_flag
O19 C20 1.339(2) . ?
O19 C3 1.447(2) . ?
O16 C17 1.360(2) . ?
O16 C1 1.444(2) . ?
O30 C5 1.438(2) . ?
O30 C31 1.349(2) . ?
O22 C15 1.430(2) . ?
O22 C23 1.359(2) . ?
O26 C27 1.361(2) . ?
O26 C8 1.438(2) . ?
O21 C20 1.210(2) . ?
O34 H34 0.8200 . ?
O34 C6 1.436(2) . ?
O18 C17 1.207(2) . ?
O36 C14 1.211(2) . ?
O28 C27 1.202(3) . ?
O32 C31 1.208(3) . ?
O24 C23 1.195(3) . ?
O35 C9 1.208(2) . ?
C27 C29 1.496(3) . ?
C2 C40 1.318(3) . ?
C2 C3 1.526(2) . ?
C2 C1 1.519(3) . ?
C17 C42 1.486(3) . ?
C20 C48 1.492(3) . ?
C10 H10 0.9800 . ?
C10 C11 1.508(3) . ?
C10 C9 1.526(3) . ?
C10 C41 1.542(3) . ?
C4 C5 1.534(3) . ?
C4 C3 1.526(2) . ?
C4 C8 1.554(2) . ?
C4 H4 0.99(2) . ?
C5 H5 0.9800 . ?
C5 C6 1.538(3) . ?
C42 C43 1.396(3) . ?
C42 C47 1.392(3) . ?
C31 C33 1.491(3) . ?
C48 C53 1.390(3) . ?
C48 C49 1.395(3) . ?
C11 H11 0.9300 . ?
C11 C12 1.327(3) . ?
C40 H40A 0.97(3) . ?
C40 H40B 0.97(3) . ?
C3 H3 0.9800 . ?
C15 H15 0.9800 . ?
C15 C1 1.538(2) . ?
C15 C14 1.544(3) . ?
C53 H53 0.9300 . ?
C53 C52 1.390(3) . ?
C43 H43 0.9300 . ?
C43 C44 1.388(3) . ?
C1 H1 0.99(2) . ?
C14 C13 1.543(3) . ?
C8 C9 1.535(3) . ?
C8 C7 1.553(3) . ?
C12 H12 0.9300 . ?
C12 C13 1.515(3) . ?
C23 C25 1.493(3) . ?
C47 H47 0.9300 . ?
C47 C46 1.392(3) . ?
C6 C7 1.546(3) . ?
C6 C38 1.518(3) . ?
C13 C37 1.541(3) . ?
C13 C39 1.532(3) . ?
C7 H7A 0.9700 . ?
C7 H7B 0.9700 . ?
C44 H44 0.9300 . ?
C44 C45 1.377(3) . ?
C49 H49 0.9300 . ?
C49 C50 1.391(3) . ?
C41 H41A 0.9600 . ?
C41 H41B 0.9600 . ?
C41 H41C 0.9600 . ?
C45 H45 0.9300 . ?
C45 C46 1.392(3) . ?
C46 H46 0.9300 . ?
C52 H52 0.9300 . ?
C52 C51 1.389(3) . ?
C37 H37A 0.9600 . ?
C37 H37B 0.9600 . ?
C37 H37C 0.9600 . ?
C51 H51 0.9300 . ?
C51 C50 1.388(4) . ?
C38 H38A 0.9600 . ?
C38 H38B 0.9600 . ?
C38 H38C 0.9600 . ?
C50 H50 0.9300 . ?
C39 H39A 0.9600 . ?
C39 H39B 0.9600 . ?
C39 H39C 0.9600 . ?
C25 H25A 0.9600 . ?
C25 H25B 0.9600 . ?
C25 H25C 0.9600 . ?
C33 H33A 0.9600 . ?
C33 H33B 0.9600 . ?
C33 H33C 0.9600 . ?
C29 H29A 0.9600 . ?
C29 H29B 0.9600 . ?
C29 H29C 0.9600 . ?

loop_
_geom_torsion_atom_site_label_1
_geom_torsion_atom_site_label_2
_geom_torsion_atom_site_label_3
_geom_torsion_atom_site_label_4
_geom_torsion
_geom_torsion_site_symmetry_1
_geom_torsion_site_symmetry_2
_geom_torsion_site_symmetry_3
_geom_torsion_site_symmetry_4
_geom_torsion_publ_flag
O19 C20 C48 C53 18.7(2) . . . . ?
O19 C20 C48 C49 -163.55(16) . . . . ?
O16 C17 C42 C43 -160.10(16) . . . . ?
O16 C17 C42 C47 17.5(2) . . . . ?
O30 C5 C6 O34 -172.24(13) . . . . ?
O30 C5 C6 C7 72.15(17) . . . . ?
O30 C5 C6 C38 -50.7(2) . . . . ?
O22 C15 C1 O16 -57.31(18) . . . . ?
O22 C15 C1 C2 63.83(19) . . . . ?
O22 C15 C14 O36 21.2(2) . . . . ?
O22 C15 C14 C13 -153.24(15) . . . . ?
O26 C8 C9 O35 14.2(2) . . . . ?
O26 C8 C9 C10 -170.17(15) . . . . ?
O26 C8 C7 C6 -115.62(16) . . . . ?
O21 C20 C48 C53 -159.75(19) . . . . ?
O21 C20 C48 C49 18.0(3) . . . . ?
O34 C6 C7 C8 -82.57(17) . . . . ?
O18 C17 C42 C43 18.2(3) . . . . ?
O18 C17 C42 C47 -164.13(19) . . . . ?
O36 C14 C13 C12 153.74(18) . . . . ?
O36 C14 C13 C37 -84.3(2) . . . . ?
O36 C14 C13 C39 32.6(3) . . . . ?
C27 O26 C8 C4 178.82(15) . . . . ?
C27 O26 C8 C9 62.52(19) . . . . ?
C27 O26 C8 C7 -68.1(2) . . . . ?
C17 O16 C1 C2 142.47(15) . . . . ?
C17 O16 C1 C15 -94.09(17) . . . . ?
C17 C42 C43 C44 175.64(18) . . . . ?
C17 C42 C47 C46 -175.83(17) . . . . ?
C20 O19 C3 C2 114.12(16) . . . . ?
C20 O19 C3 C4 -122.76(16) . . . . ?
C20 C48 C53 C52 177.65(18) . . . . ?
C20 C48 C49 C50 -178.08(18) . . . . ?
C10 C11 C12 C13 -177.16(17) . . . . ?
C4 C5 C6 O34 71.11(16) . . . . ?
C4 C5 C6 C7 -44.51(17) . . . . ?
C4 C5 C6 C38 -167.32(16) . . . . ?
C4 C8 C9 O35 -102.1(2) . . . . ?
C4 C8 C9 C10 73.57(19) . . . . ?
C4 C8 C7 C6 0.30(19) . . . . ?
C5 O30 C31 O32 3.6(3) . . . . ?
C5 O30 C31 C33 -176.46(15) . . . . ?
C5 C4 C3 O19 -53.0(2) . . . . ?
C5 C4 C3 C2 67.4(2) . . . . ?
C5 C4 C8 O26 91.09(16) . . . . ?
C5 C4 C8 C9 -152.40(14) . . . . ?
C5 C4 C8 C7 -28.43(17) . . . . ?
C5 C6 C7 C8 27.56(18) . . . . ?
C42 C43 C44 C45 0.6(3) . . . . ?
C42 C47 C46 C45 0.0(3) . . . . ?
C31 O30 C5 C4 -106.91(18) . . . . ?
C31 O30 C5 C6 144.23(16) . . . . ?
C48 C53 C52 C51 0.1(3) . . . . ?
C48 C49 C50 C51 0.6(3) . . . . ?
C11 C10 C9 O35 52.1(2) . . . . ?
C11 C10 C9 C8 -123.61(17) . . . . ?
C11 C12 C13 C14 108.1(2) . . . . ?
C11 C12 C13 C37 -8.8(3) . . . . ?
C11 C12 C13 C39 -130.9(2) . . . . ?
C40 C2 C3 O19 4.1(2) . . . . ?
C40 C2 C3 C4 -117.4(2) . . . . ?
C40 C2 C1 O16 15.9(2) . . . . ?
C40 C2 C1 C15 -105.4(2) . . . . ?
C3 O19 C20 O21 0.8(3) . . . . ?
C3 O19 C20 C48 -177.62(14) . . . . ?
C3 C2 C1 O16 -164.24(14) . . . . ?
C3 C2 C1 C15 74.47(19) . . . . ?
C3 C4 C5 O30 68.6(2) . . . . ?
C3 C4 C5 C6 -179.06(16) . . . . ?
C3 C4 C8 O26 -45.9(2) . . . . ?
C3 C4 C8 C9 70.63(19) . . . . ?
C3 C4 C8 C7 -165.40(15) . . . . ?
C15 O22 C23 O24 11.0(3) . . . . ?
C15 O22 C23 C25 -167.90(16) . . . . ?
C15 C14 C13 C12 -32.0(2) . . . . ?
C15 C14 C13 C37 90.02(19) . . . . ?
C15 C14 C13 C39 -153.07(17) . . . . ?
C53 C48 C49 C50 -0.2(3) . . . . ?
C53 C52 C51 C50 0.3(3) . . . . ?
C43 C42 C47 C46 1.7(3) . . . . ?
C43 C44 C45 C46 1.1(3) . . . . ?
C1 O16 C17 O18 -1.0(2) . . . . ?
C1 O16 C17 C42 177.42(14) . . . . ?
C1 C2 C3 O19 -175.71(14) . . . . ?
C1 C2 C3 C4 62.72(19) . . . . ?
C1 C15 C14 O36 -96.9(2) . . . . ?
C1 C15 C14 C13 88.7(2) . . . . ?
C14 C15 C1 O16 62.34(19) . . . . ?
C14 C15 C1 C2 -176.53(15) . . . . ?
C8 O26 C27 O28 8.8(3) . . . . ?
C8 O26 C27 C29 -170.14(16) . . . . ?
C8 C4 C5 O30 -66.38(18) . . . . ?
C8 C4 C5 C6 45.91(17) . . . . ?
C8 C4 C3 O19 76.49(19) . . . . ?
C8 C4 C3 C2 -163.07(15) . . . . ?
C23 O22 C15 C1 -167.53(15) . . . . ?
C23 O22 C15 C14 70.72(19) . . . . ?
C9 C10 C11 C12 114.7(2) . . . . ?
C9 C8 C7 C6 118.20(17) . . . . ?
C47 C42 C43 C44 -2.0(3) . . . . ?
C7 C8 C9 O35 142.67(18) . . . . ?
C7 C8 C9 C10 -41.7(2) . . . . ?
C44 C45 C46 C47 -1.4(3) . . . . ?
C49 C48 C53 C52 -0.1(3) . . . . ?
C41 C10 C11 C12 -126.6(2) . . . . ?
C41 C10 C9 O35 -69.8(2) . . . . ?
C41 C10 C9 C8 114.55(18) . . . . ?
C52 C51 C50 C49 -0.6(3) . . . . ?
C38 C6 C7 C8 152.18(16) . . . . ?
